data_1519425
loop_
_publ_author_name
'Moore, Cameron M.'
'Szymczak, Nathaniel K.'

_publ_section_title
;
 Nitrite reduction by copper through ligand-mediated proton and electron
 transfer
;
_journal_issue 6
_journal_name_full 'Chem. Sci.'
_journal_page_first 3373
_journal_paper_doi 10.1039/C5SC00720H
_journal_volume 6
_journal_year 2015
_chemical_formula_moiety 'C36 H34 Cu2 N8 O6'
_chemical_formula_sum 'C36 H34 Cu2 N8 O6'
_chemical_formula_weight 801.79
_chemical_name_systematic
; 
 ? 
;
_space_group_IT_number 60
_symmetry_cell_setting orthorhombic
_symmetry_space_group_name_Hall '-P 2n 2ab'
_symmetry_space_group_name_H-M 'P b c n'
_atom_sites_solution_hydrogens geom
_atom_sites_solution_primary direct
_atom_sites_solution_secondary difmap
_audit_creation_method SHELXL-97
_audit_update_record
;
2015-03-30 deposited with the CCDC.
2015-04-02 downloaded from the CCDC.
;
_cell_angle_alpha 90.00
_cell_angle_beta 90.00
_cell_angle_gamma 90.00
_cell_formula_units_Z 4
_cell_length_a 14.1161(3)
_cell_length_b 15.8051(11)
_cell_length_c 14.5380(3)
_cell_measurement_reflns_used 59875
_cell_measurement_temperature 85(2)
_cell_measurement_theta_max 68.30
_cell_measurement_theta_min 2.80
_cell_volume 3243.5(2)
_computing_structure_refinement 'SHELXL-97 (Sheldrick, 2008)'
_computing_structure_solution 'SHELXS-97 (Sheldrick, 2008)'
_diffrn_ambient_temperature 85(2)
_diffrn_detector_area_resol_mean 14.629
_diffrn_measured_fraction_theta_full 1.000
_diffrn_measured_fraction_theta_max 1.000
_diffrn_measurement_device_type 'Rigaku Saturn70 CCD'
_diffrn_measurement_method \w
_diffrn_radiation_monochromator graphite
_diffrn_radiation_source 'fine-focus sealed tube'
_diffrn_radiation_type CuK\a
_diffrn_radiation_wavelength 1.54178
_diffrn_reflns_av_R_equivalents 0.0463
_diffrn_reflns_av_sigmaI/netI 0.0156
_diffrn_reflns_limit_h_max 17
_diffrn_reflns_limit_h_min -17
_diffrn_reflns_limit_k_max 18
_diffrn_reflns_limit_k_min -19
_diffrn_reflns_limit_l_max 17
_diffrn_reflns_limit_l_min -17
_diffrn_reflns_number 85886
_diffrn_reflns_theta_full 68.24
_diffrn_reflns_theta_max 68.24
_diffrn_reflns_theta_min 4.20
_exptl_absorpt_coefficient_mu 2.147
_exptl_absorpt_correction_type none
_exptl_crystal_colour yellow
_exptl_crystal_density_diffrn 1.642
_exptl_crystal_density_method 'not measured'
_exptl_crystal_description prism
_exptl_crystal_F_000 1648
_exptl_crystal_recrystallization_method 'Vapour Deposition'
_exptl_crystal_size_max 0.20
_exptl_crystal_size_mid 0.18
_exptl_crystal_size_min 0.16
_refine_diff_density_max 0.353
_refine_diff_density_min -0.379
_refine_diff_density_rms 0.113
_refine_ls_extinction_coef 0.00139(8)
_refine_ls_extinction_expression Fc^*^=kFc[1+0.001xFc^2^\l^3^/sin(2\q)]^-1/4^
_refine_ls_extinction_method SHELXL
_refine_ls_goodness_of_fit_ref 1.152
_refine_ls_hydrogen_treatment mixed
_refine_ls_matrix_type full
_refine_ls_number_parameters 244
_refine_ls_number_reflns 2965
_refine_ls_number_restraints 0
_refine_ls_restrained_S_all 1.152
_refine_ls_R_factor_all 0.0328
_refine_ls_R_factor_gt 0.0327
_refine_ls_shift/su_max 0.001
_refine_ls_shift/su_mean 0.000
_refine_ls_structure_factor_coef Fsqd
_refine_ls_weighting_details 'calc w=1/[\s^2^(Fo^2^)+(0.0419P)^2^+3.0147P] where P=(Fo^2^+2Fc^2^)/3'
_refine_ls_weighting_scheme calc
_refine_ls_wR_factor_gt 0.0833
_refine_ls_wR_factor_ref 0.0834
_reflns_number_gt 2953
_reflns_number_total 2965
_reflns_threshold_expression >2sigma(I)
_cod_data_source_file c5sc00720h2.cif
_cod_data_source_block pbcn
_cod_depositor_comments 'Adding full bibliography for 1519424--1519425.cif.'
_cod_database_code 1519425

loop_
_symmetry_equiv_pos_as_xyz
'x, y, z'
'-x+1/2, -y+1/2, z+1/2'
'-x, y, -z+1/2'
'x+1/2, -y+1/2, -z'
'-x, -y, -z'
'x-1/2, y-1/2, -z-1/2'
'x, -y, z-1/2'
'-x-1/2, y-1/2, z'

loop_
_atom_site_label
_atom_site_type_symbol
_atom_site_fract_x
_atom_site_fract_y
_atom_site_fract_z
_atom_site_U_iso_or_equiv
_atom_site_adp_type
_atom_site_occupancy
_atom_site_symmetry_multiplicity
_atom_site_calc_flag
_atom_site_refinement_flags
Cu1 Cu 0.633882(17) 0.299701(16) 0.143295(17) 0.01330(12) Uani 1 1 d .
O1 O 0.77142(9) 0.13202(9) 0.14234(8) 0.0167(3) Uani 1 1 d .
O2 O 0.79759(9) 0.36946(8) 0.00801(9) 0.0178(3) Uani 1 1 d .
O3 O 0.82956(9) 0.28705(8) 0.15909(9) 0.0170(3) Uani 1 1 d .
N1 N 0.47726(10) 0.29392(9) 0.10865(10) 0.0129(3) Uani 1 1 d .
N2 N 0.61254(11) 0.16841(10) 0.13897(9) 0.0134(3) Uani 1 1 d .
N3 N 0.63735(10) 0.34156(9) 0.00977(10) 0.0138(3) Uani 1 1 d .
N4 N 0.71025(10) 0.32915(9) 0.25488(10) 0.0132(3) Uani 1 1 d .
C1 C 0.44600(13) 0.21161(11) 0.14462(11) 0.0137(4) Uani 1 1 d .
H1A H 0.3888 0.1944 0.1126 0.016 Uiso 1 1 calc R
H1B H 0.4306 0.2176 0.2093 0.016 Uiso 1 1 calc R
C2 C 0.52039(12) 0.14327(12) 0.13363(11) 0.0140(4) Uani 1 1 d .
C3 C 0.49569(13) 0.05972(12) 0.12423(13) 0.0186(4) Uani 1 1 d .
H3A H 0.4327 0.0441 0.1165 0.022 Uiso 1 1 calc R
C4 C 0.56725(14) -0.00159(12) 0.12651(13) 0.0213(4) Uani 1 1 d .
H4A H 0.5519 -0.0587 0.1221 0.026 Uiso 1 1 calc R
C5 C 0.66027(14) 0.02293(12) 0.13533(13) 0.0196(4) Uani 1 1 d .
H5A H 0.7086 -0.0170 0.1386 0.023 Uiso 1 1 calc R
C6 C 0.68020(13) 0.10939(12) 0.13930(11) 0.0142(4) Uani 1 1 d .
C7 C 0.47413(12) 0.29305(11) 0.00741(12) 0.0147(4) Uani 1 1 d .
H7A H 0.4141 0.3164 -0.0128 0.018 Uiso 1 1 calc R
H7B H 0.4775 0.2349 -0.0138 0.018 Uiso 1 1 calc R
C8 C 0.55335(12) 0.34273(11) -0.03576(12) 0.0141(3) Uani 1 1 d .
C9 C 0.54242(13) 0.37961(12) -0.12122(12) 0.0171(4) Uani 1 1 d .
H9A H 0.4834 0.3813 -0.1497 0.021 Uiso 1 1 calc R
C10 C 0.62166(14) 0.41413(12) -0.16364(13) 0.0186(4) Uani 1 1 d .
H10A H 0.6163 0.4393 -0.2213 0.022 Uiso 1 1 calc R
C11 C 0.70795(13) 0.41103(12) -0.12024(13) 0.0176(4) Uani 1 1 d .
H11A H 0.7617 0.4333 -0.1481 0.021 Uiso 1 1 calc R
C12 C 0.71326(12) 0.37357(11) -0.03292(12) 0.0151(4) Uani 1 1 d .
C13 C 0.42353(12) 0.36658(11) 0.14782(11) 0.0135(4) Uani 1 1 d .
H13A H 0.4337 0.4152 0.1083 0.016 Uiso 1 1 calc R
H13B H 0.4507 0.3800 0.2073 0.016 Uiso 1 1 calc R
C14 C 0.68157(12) 0.35548(11) 0.33983(12) 0.0129(3) Uani 1 1 d .
C15 C 0.74446(13) 0.37110(11) 0.41019(12) 0.0155(4) Uani 1 1 d .
H15A H 0.7230 0.3903 0.4670 0.019 Uiso 1 1 calc R
C16 C 0.84123(13) 0.35764(12) 0.39478(12) 0.0166(4) Uani 1 1 d .
H16A H 0.8850 0.3681 0.4412 0.020 Uiso 1 1 calc R
C17 C 0.87094(12) 0.32891(12) 0.31062(13) 0.0161(4) Uani 1 1 d .
H17A H 0.9349 0.3187 0.3001 0.019 Uiso 1 1 calc R
C18 C 0.80405(13) 0.31490(11) 0.23976(12) 0.0142(3) Uani 1 1 d .
H1 H 0.783(2) 0.184(2) 0.148(2) 0.047(9) Uiso 1 1 d .
H2 H 0.800(2) 0.340(2) 0.060(2) 0.055(9) Uiso 1 1 d .

loop_
_atom_site_aniso_label
_atom_site_aniso_U_11
_atom_site_aniso_U_22
_atom_site_aniso_U_33
_atom_site_aniso_U_23
_atom_site_aniso_U_13
_atom_site_aniso_U_12
Cu1 0.01101(18) 0.01811(18) 0.01079(17) -0.00056(9) -0.00054(9) -0.00073(9)
O1 0.0128(7) 0.0199(7) 0.0175(7) -0.0022(5) -0.0015(5) 0.0017(5)
O2 0.0127(6) 0.0259(7) 0.0149(6) -0.0010(5) 0.0006(5) -0.0036(5)
O3 0.0142(6) 0.0237(7) 0.0132(6) -0.0023(5) 0.0024(5) 0.0001(5)
N1 0.0111(7) 0.0163(7) 0.0113(7) -0.0005(5) 0.0007(6) 0.0001(5)
N2 0.0124(7) 0.0180(8) 0.0098(7) -0.0012(5) 0.0005(5) 0.0004(6)
N3 0.0137(7) 0.0155(7) 0.0122(7) -0.0015(6) 0.0016(5) 0.0001(5)
N4 0.0124(7) 0.0148(7) 0.0123(7) 0.0014(6) -0.0005(6) -0.0013(6)
C1 0.0111(8) 0.0178(9) 0.0122(9) 0.0003(6) 0.0009(6) -0.0012(7)
C2 0.0132(9) 0.0200(9) 0.0089(8) -0.0002(6) 0.0012(6) 0.0006(7)
C3 0.0134(9) 0.0213(9) 0.0212(9) -0.0034(7) 0.0024(7) -0.0023(7)
C4 0.0217(10) 0.0158(9) 0.0266(10) -0.0037(7) 0.0009(8) -0.0005(8)
C5 0.0182(9) 0.0192(9) 0.0213(10) -0.0008(7) 0.0010(7) 0.0051(7)
C6 0.0149(9) 0.0196(9) 0.0082(8) -0.0017(6) -0.0006(6) 0.0017(7)
C7 0.0126(8) 0.0204(9) 0.0110(8) -0.0003(6) -0.0011(7) 0.0002(7)
C8 0.0132(8) 0.0162(8) 0.0130(8) -0.0027(7) 0.0008(7) 0.0017(6)
C9 0.0166(9) 0.0206(9) 0.0141(8) 0.0008(7) -0.0010(7) 0.0017(7)
C10 0.0236(10) 0.0188(9) 0.0134(8) 0.0018(7) 0.0031(7) 0.0020(7)
C11 0.0185(9) 0.0179(9) 0.0164(8) 0.0001(7) 0.0046(7) -0.0021(7)
C12 0.0148(8) 0.0160(8) 0.0145(8) -0.0042(7) 0.0022(7) -0.0013(7)
C13 0.0115(8) 0.0158(8) 0.0132(8) -0.0008(6) -0.0008(6) 0.0000(7)
C14 0.0133(8) 0.0121(8) 0.0133(8) 0.0020(6) 0.0008(7) -0.0014(6)
C15 0.0157(8) 0.0184(9) 0.0124(8) -0.0002(7) -0.0004(7) -0.0020(7)
C16 0.0139(8) 0.0211(9) 0.0148(9) 0.0016(7) -0.0034(7) -0.0047(7)
C17 0.0096(8) 0.0209(9) 0.0178(9) 0.0025(7) 0.0005(6) -0.0014(7)
C18 0.0142(8) 0.0141(8) 0.0144(8) 0.0020(7) 0.0012(7) -0.0017(7)

loop_
_atom_type_symbol
_atom_type_description
_atom_type_scat_dispersion_real
_atom_type_scat_dispersion_imag
_atom_type_scat_source
C C 0.0181 0.0091 'International Tables Vol C Tables 4.2.6.8 and 6.1.1.4'
H H 0.0000 0.0000 'International Tables Vol C Tables 4.2.6.8 and 6.1.1.4'
N N 0.0311 0.0180 'International Tables Vol C Tables 4.2.6.8 and 6.1.1.4'
O O 0.0492 0.0322 'International Tables Vol C Tables 4.2.6.8 and 6.1.1.4'
Cu Cu -1.9646 0.5888 'International Tables Vol C Tables 4.2.6.8 and 6.1.1.4'

loop_
_geom_angle_atom_site_label_1
_geom_angle_atom_site_label_2
_geom_angle_atom_site_label_3
_geom_angle
_geom_angle_site_symmetry_1
_geom_angle_site_symmetry_3
N4 Cu1 N3 132.74(6) . .
N4 Cu1 N2 109.36(6) . .
N3 Cu1 N2 107.10(6) . .
N4 Cu1 N1 135.53(6) . .
N3 Cu1 N1 79.99(5) . .
N2 Cu1 N1 79.26(6) . .
C6 O1 H1 117(2) . .
C12 O2 H2 116(2) . .
C1 N1 C7 109.77(13) . .
C1 N1 C13 113.17(13) . .
C7 N1 C13 111.96(13) . .
C1 N1 Cu1 104.43(10) . .
C7 N1 Cu1 104.56(10) . .
C13 N1 Cu1 112.35(10) . .
C6 N2 C2 118.65(16) . .
C6 N2 Cu1 126.04(13) . .
C2 N2 Cu1 115.30(12) . .
C12 N3 C8 117.91(15) . .
C12 N3 Cu1 125.46(12) . .
C8 N3 Cu1 116.41(11) . .
C18 N4 C14 119.03(15) . .
C18 N4 Cu1 110.76(11) . .
C14 N4 Cu1 130.11(12) . .
N1 C1 C2 112.67(14) . .
N1 C1 H1A 109.1 . .
C2 C1 H1A 109.1 . .
N1 C1 H1B 109.1 . .
C2 C1 H1B 109.1 . .
H1A C1 H1B 107.8 . .
N2 C2 C3 121.93(17) . .
N2 C2 C1 116.61(16) . .
C3 C2 C1 121.35(16) . .
C2 C3 C4 118.70(17) . .
C2 C3 H3A 120.7 . .
C4 C3 H3A 120.7 . .
C5 C4 C3 119.74(18) . .
C5 C4 H4A 120.1 . .
C3 C4 H4A 120.1 . .
C4 C5 C6 118.17(18) . .
C4 C5 H5A 120.9 . .
C6 C5 H5A 120.9 . .
N2 C6 O1 120.14(16) . .
N2 C6 C5 122.65(17) . .
O1 C6 C5 117.20(17) . .
N1 C7 C8 112.95(14) . .
N1 C7 H7A 109.0 . .
C8 C7 H7A 109.0 . .
N1 C7 H7B 109.0 . .
C8 C7 H7B 109.0 . .
H7A C7 H7B 107.8 . .
N3 C8 C9 122.81(16) . .
N3 C8 C7 116.03(15) . .
C9 C8 C7 120.84(16) . .
C8 C9 C10 118.37(17) . .
C8 C9 H9A 120.8 . .
C10 C9 H9A 120.8 . .
C11 C10 C9 119.77(17) . .
C11 C10 H10A 120.1 . .
C9 C10 H10A 120.1 . .
C10 C11 C12 118.59(17) . .
C10 C11 H11A 120.7 . .
C12 C11 H11A 120.7 . .
O2 C12 N3 119.34(16) . .
O2 C12 C11 118.20(16) . .
N3 C12 C11 122.46(17) . .
N1 C13 C14 117.25(14) . 3_655
N1 C13 H13A 108.0 . .
C14 C13 H13A 108.0 3_655 .
N1 C13 H13B 108.0 . .
C14 C13 H13B 108.0 3_655 .
H13A C13 H13B 107.2 . .
N4 C14 C15 122.40(16) . .
N4 C14 C13 115.85(15) . 3_655
C15 C14 C13 121.75(16) . 3_655
C14 C15 C16 118.87(16) . .
C14 C15 H15A 120.6 . .
C16 C15 H15A 120.6 . .
C17 C16 C15 119.44(16) . .
C17 C16 H16A 120.3 . .
C15 C16 H16A 120.3 . .
C16 C17 C18 119.84(16) . .
C16 C17 H17A 120.1 . .
C18 C17 H17A 120.1 . .
O3 C18 N4 118.03(16) . .
O3 C18 C17 121.58(16) . .
N4 C18 C17 120.38(16) . .

loop_
_geom_bond_atom_site_label_1
_geom_bond_atom_site_label_2
_geom_bond_distance
_geom_bond_site_symmetry_2
Cu1 N4 2.0026(15) .
Cu1 N3 2.0514(15) .
Cu1 N2 2.0977(16) .
Cu1 N1 2.2693(15) .
O1 C6 1.337(2) .
O1 H1 0.84(3) .
O2 C12 1.332(2) .
O2 H2 0.90(3) .
O3 C18 1.303(2) .
N1 C1 1.470(2) .
N1 C7 1.473(2) .
N1 C13 1.489(2) .
N2 C6 1.335(2) .
N2 C2 1.362(2) .
N3 C12 1.338(2) .
N3 C8 1.358(2) .
N4 C18 1.361(2) .
N4 C14 1.365(2) .
C1 C2 1.515(2) .
C1 H1A 0.9700 .
C1 H1B 0.9700 .
C2 C3 1.373(3) .
C3 C4 1.400(3) .
C3 H3A 0.9300 .
C4 C5 1.375(3) .
C4 H4A 0.9300 .
C5 C6 1.396(3) .
C5 H5A 0.9300 .
C7 C8 1.504(2) .
C7 H7A 0.9700 .
C7 H7B 0.9700 .
C8 C9 1.381(3) .
C9 C10 1.389(3) .
C9 H9A 0.9300 .
C10 C11 1.373(3) .
C10 H10A 0.9300 .
C11 C12 1.403(3) .
C11 H11A 0.9300 .
C13 C14 1.505(2) 3_655
C13 H13A 0.9700 .
C13 H13B 0.9700 .
C14 C15 1.377(3) .
C14 C13 1.505(2) 3_655
C15 C16 1.400(3) .
C15 H15A 0.9300 .
C16 C17 1.371(3) .
C16 H16A 0.9300 .
C17 C18 1.415(3) .
C17 H17A 0.9300 .

loop_
_geom_hbond_atom_site_label_D
_geom_hbond_atom_site_label_H
_geom_hbond_atom_site_label_A
_geom_hbond_distance_DH
_geom_hbond_distance_HA
_geom_hbond_distance_DA
_geom_hbond_angle_DHA
O1 H1 O3 0.84(3) 1.76(4) 2.5955(19) 170(3)
O2 H2 O3 0.90(3) 1.71(3) 2.5931(19) 168(3)

loop_
_geom_torsion_atom_site_label_1
_geom_torsion_atom_site_label_2
_geom_torsion_atom_site_label_3
_geom_torsion_atom_site_label_4
_geom_torsion
_geom_torsion_site_symmetry_1
_geom_torsion_site_symmetry_4
N4 Cu1 N1 C1 -81.64(12) . .
N3 Cu1 N1 C1 134.84(11) . .
N2 Cu1 N1 C1 25.12(10) . .
N4 Cu1 N1 C7 163.04(10) . .
N3 Cu1 N1 C7 19.52(10) . .
N2 Cu1 N1 C7 -90.20(11) . .
N4 Cu1 N1 C13 41.39(14) . .
N3 Cu1 N1 C13 -102.13(11) . .
N2 Cu1 N1 C13 148.15(12) . .
N4 Cu1 N2 C6 -56.54(14) . .
N3 Cu1 N2 C6 92.87(14) . .
N1 Cu1 N2 C6 168.78(14) . .
N4 Cu1 N2 C2 124.76(11) . .
N3 Cu1 N2 C2 -85.83(12) . .
N1 Cu1 N2 C2 -9.92(11) . .
N4 Cu1 N3 C12 26.13(18) . .
N2 Cu1 N3 C12 -113.04(14) . .
N1 Cu1 N3 C12 171.58(15) . .
N4 Cu1 N3 C8 -148.32(12) . .
N2 Cu1 N3 C8 72.51(13) . .
N1 Cu1 N3 C8 -2.88(12) . .
N3 Cu1 N4 C18 -58.06(14) . .
N2 Cu1 N4 C18 80.45(12) . .
N1 Cu1 N4 C18 174.81(10) . .
N3 Cu1 N4 C14 125.71(14) . .
N2 Cu1 N4 C14 -95.78(15) . .
N1 Cu1 N4 C14 -1.42(18) . .
C7 N1 C1 C2 75.22(17) . .
C13 N1 C1 C2 -158.90(14) . .
Cu1 N1 C1 C2 -36.40(15) . .
C6 N2 C2 C3 -3.1(2) . .
Cu1 N2 C2 C3 175.66(13) . .
C6 N2 C2 C1 173.11(14) . .
Cu1 N2 C2 C1 -8.08(18) . .
N1 C1 C2 N2 32.3(2) . .
N1 C1 C2 C3 -151.39(16) . .
N2 C2 C3 C4 4.4(3) . .
C1 C2 C3 C4 -171.68(16) . .
C2 C3 C4 C5 -1.9(3) . .
C3 C4 C5 C6 -1.7(3) . .
C2 N2 C6 O1 178.46(14) . .
Cu1 N2 C6 O1 -0.2(2) . .
C2 N2 C6 C5 -0.7(2) . .
Cu1 N2 C6 C5 -179.33(13) . .
C4 C5 C6 N2 3.0(3) . .
C4 C5 C6 O1 -176.10(16) . .
C1 N1 C7 C8 -144.11(14) . .
C13 N1 C7 C8 89.32(17) . .
Cu1 N1 C7 C8 -32.58(16) . .
C12 N3 C8 C9 -3.8(3) . .
Cu1 N3 C8 C9 171.13(13) . .
C12 N3 C8 C7 169.80(15) . .
Cu1 N3 C8 C7 -15.32(19) . .
N1 C7 C8 N3 34.2(2) . .
N1 C7 C8 C9 -152.10(16) . .
N3 C8 C9 C10 2.4(3) . .
C7 C8 C9 C10 -170.81(16) . .
C8 C9 C10 C11 -0.1(3) . .
C9 C10 C11 C12 -0.8(3) . .
C8 N3 C12 O2 -176.62(15) . .
Cu1 N3 C12 O2 9.0(2) . .
C8 N3 C12 C11 2.8(3) . .
Cu1 N3 C12 C11 -171.56(13) . .
C10 C11 C12 O2 178.81(16) . .
C10 C11 C12 N3 -0.6(3) . .
C1 N1 C13 C14 -40.5(2) . 3_655
C7 N1 C13 C14 84.24(18) . 3_655
Cu1 N1 C13 C14 -158.43(12) . 3_655
C18 N4 C14 C15 2.3(2) . .
Cu1 N4 C14 C15 178.31(13) . .
C18 N4 C14 C13 -177.70(15) . 3_655
Cu1 N4 C14 C13 -1.7(2) . 3_655
N4 C14 C15 C16 -1.5(3) . .
C13 C14 C15 C16 178.53(16) 3_655 .
C14 C15 C16 C17 -0.4(3) . .
C15 C16 C17 C18 1.3(3) . .
C14 N4 C18 O3 177.73(15) . .
Cu1 N4 C18 O3 1.03(19) . .
C14 N4 C18 C17 -1.3(2) . .
Cu1 N4 C18 C17 -178.01(13) . .
C16 C17 C18 O3 -179.51(17) . .
C16 C17 C18 N4 -0.5(3) . .
